data_7025298
loop_
_publ_author_name
'Tourneux, Jean-Christophe'
'Berthet, Jean-Claude'
'Thu\'ery, Pierre'
'M\'ezailles, Nicolas'
'Le Floch, Pascal'
'Ephritikhine, Michel'

_publ_section_title
;
 Easy access to uranium nucleophilic carbene complexes.
;
_journal_issue 10
_journal_name_full 'Dalton transactions (Cambridge, England : 2003)'
_journal_page_first 2494
_journal_page_last 2496
_journal_paper_doi 10.1039/b926718m
_journal_volume 39
_journal_year 2010
_chemical_formula_sum 'C42 H38 P2 S2 U'
_chemical_formula_weight 906.81
_space_group_IT_number 14
_symmetry_cell_setting monoclinic
_symmetry_space_group_name_Hall '-P 2ybc'
_symmetry_space_group_name_H-M 'P 1 21/c 1'
_atom_sites_solution_hydrogens geom
_atom_sites_solution_primary direct
_atom_sites_solution_secondary difmap
_audit_creation_method SHELXL-97
_cell_angle_alpha 90.00
_cell_angle_beta 90.816(3)
_cell_angle_gamma 90.00
_cell_formula_units_Z 4
_cell_length_a 13.0722(6)
_cell_length_b 16.8709(9)
_cell_length_c 16.7480(8)
_cell_measurement_reflns_used 108095
_cell_measurement_temperature 150(2)
_cell_measurement_theta_max 25.68
_cell_measurement_theta_min 2.30
_cell_volume 3693.2(3)
_computing_cell_refinement 'HKL2000 (Otwinowski & Minor, 1997)'
_computing_data_collection 'COLLECT (Nonius, 1998)'
_computing_data_reduction 'HKL2000 (Otwinowski & Minor, 1997)'
_computing_molecular_graphics 'SHELXTL (Sheldrick, 2008)'
_computing_publication_material 'SHELXTL (Sheldrick, 2008); PLATON (Spek, 2003)'
_computing_structure_refinement 'SHELXL-97 (Sheldrick, 2008)'
_computing_structure_solution 'SHELXS-97 (Sheldrick, 2008)'
_diffrn_ambient_temperature 150(2)
_diffrn_measured_fraction_theta_full 0.997
_diffrn_measured_fraction_theta_max 0.997
_diffrn_measurement_device_type 'Nonius Kappa-CCD area-detector diffractometer'
_diffrn_measurement_method 'two \f and four \w scans with 2\% steps (397 frames)'
_diffrn_radiation_monochromator graphite
_diffrn_radiation_source 'fine-focus sealed tube'
_diffrn_radiation_type MoK\a
_diffrn_radiation_wavelength 0.71073
_diffrn_reflns_av_R_equivalents 0.0426
_diffrn_reflns_av_sigmaI/netI 0.0525
_diffrn_reflns_limit_h_max 15
_diffrn_reflns_limit_h_min -15
_diffrn_reflns_limit_k_max 20
_diffrn_reflns_limit_k_min -20
_diffrn_reflns_limit_l_max 20
_diffrn_reflns_limit_l_min -20
_diffrn_reflns_number 108095
_diffrn_reflns_theta_full 25.68
_diffrn_reflns_theta_max 25.68
_diffrn_reflns_theta_min 2.30
_diffrn_standards_decay_% 0
_diffrn_standards_interval_time 0
_diffrn_standards_number 0
_exptl_absorpt_coefficient_mu 4.624
_exptl_absorpt_correction_T_max 0.758
_exptl_absorpt_correction_T_min 0.557
_exptl_absorpt_correction_type multi-scan
_exptl_absorpt_process_details 'SCALEPACK (Otwinowski & Minor, 1997)'
_exptl_crystal_colour 'translucent light orange'
_exptl_crystal_density_diffrn 1.631
_exptl_crystal_density_method 'not measured'
_exptl_crystal_description platelet
_exptl_crystal_F_000 1776
_exptl_crystal_size_max 0.14
_exptl_crystal_size_mid 0.14
_exptl_crystal_size_min 0.06
_refine_diff_density_max 0.914
_refine_diff_density_min -1.208
_refine_diff_density_rms 0.130
_refine_ls_extinction_method none
_refine_ls_goodness_of_fit_ref 1.006
_refine_ls_hydrogen_treatment constr
_refine_ls_matrix_type full
_refine_ls_number_parameters 425
_refine_ls_number_reflns 6980
_refine_ls_number_restraints 58
_refine_ls_restrained_S_all 1.031
_refine_ls_R_factor_all 0.0562
_refine_ls_R_factor_gt 0.0317
_refine_ls_shift/su_max 0.001
_refine_ls_shift/su_mean 0.000
_refine_ls_structure_factor_coef Fsqd
_refine_ls_weighting_details 'calc w=1/[\s^2^(Fo^2^)+(0.0332P)^2^] where P=(Fo^2^+2Fc^2^)/3'
_refine_ls_weighting_scheme calc
_refine_ls_wR_factor_gt 0.0674
_refine_ls_wR_factor_ref 0.0742
_reflns_number_gt 4921
_reflns_number_total 6980
_reflns_threshold_expression >2sigma(I)
_cod_data_source_file b926718m.txt
_cod_data_source_block 5
_cod_original_sg_symbol_H-M 'P 21/c'
_cod_database_code 7025298

loop_
_symmetry_equiv_pos_as_xyz
'x, y, z'
'-x, y+1/2, -z+1/2'
'-x, -y, -z'
'x, -y-1/2, z-1/2'

loop_
_atom_site_label
_atom_site_type_symbol
_atom_site_fract_x
_atom_site_fract_y
_atom_site_fract_z
_atom_site_U_iso_or_equiv
_atom_site_adp_type
_atom_site_occupancy
_atom_site_symmetry_multiplicity
_atom_site_calc_flag
_atom_site_refinement_flags
U U 0.249966(12) 0.503295(11) 0.927388(9) 0.02284(7) Uani 1 1 d .
S1 S 0.04366(8) 0.50313(8) 0.86719(7) 0.0306(3) Uani 1 1 d .
S2 S 0.44885(9) 0.51469(8) 0.85799(7) 0.0281(3) Uani 1 1 d .
P1 P 0.11861(9) 0.48499(7) 0.76315(7) 0.0240(3) Uani 1 1 d .
P2 P 0.36499(8) 0.49144(8) 0.75739(7) 0.0239(3) Uani 1 1 d .
C1 C 0.2436(3) 0.4888(3) 0.7887(3) 0.0226(10) Uani 1 1 d .
C2 C 0.0791(3) 0.5588(3) 0.6899(3) 0.0259(11) Uani 1 1 d .
C3 C 0.0580(4) 0.6362(3) 0.7154(3) 0.0403(14) Uani 1 1 d .
H3 H 0.0559 0.6475 0.7697 0.048 Uiso 1 1 calc R
C4 C 0.0402(4) 0.6960(3) 0.6602(3) 0.0443(15) Uani 1 1 d .
H4 H 0.0271 0.7474 0.6774 0.053 Uiso 1 1 calc R
C5 C 0.0420(4) 0.6790(4) 0.5792(3) 0.0432(14) Uani 1 1 d .
H5 H 0.0293 0.7188 0.5420 0.052 Uiso 1 1 calc R
C6 C 0.0627(4) 0.6025(4) 0.5540(3) 0.0432(14) Uani 1 1 d .
H6 H 0.0640 0.5912 0.4997 0.052 Uiso 1 1 calc R
C7 C 0.0815(4) 0.5429(3) 0.6090(3) 0.0346(12) Uani 1 1 d .
H7 H 0.0959 0.4919 0.5915 0.042 Uiso 1 1 calc R
C8 C 0.0787(4) 0.3928(3) 0.7176(3) 0.0265(11) Uani 1 1 d .
C9 C -0.0210(4) 0.3838(3) 0.6866(3) 0.0348(13) Uani 1 1 d .
H9 H -0.0695 0.4234 0.6938 0.042 Uiso 1 1 calc R
C10 C -0.0464(4) 0.3157(3) 0.6454(3) 0.0343(13) Uani 1 1 d .
H10 H -0.1126 0.3096 0.6253 0.041 Uiso 1 1 calc R
C11 C 0.0244(4) 0.2566(3) 0.6333(3) 0.0360(13) Uani 1 1 d .
H11 H 0.0068 0.2122 0.6031 0.043 Uiso 1 1 calc R
C12 C 0.1207(4) 0.2632(3) 0.6657(3) 0.0389(13) Uani 1 1 d .
H12 H 0.1677 0.2224 0.6595 0.047 Uiso 1 1 calc R
C13 C 0.1482(4) 0.3315(3) 0.7081(3) 0.0316(12) Uani 1 1 d .
H13 H 0.2137 0.3358 0.7302 0.038 Uiso 1 1 calc R
C14 C 0.3909(3) 0.5651(3) 0.6816(3) 0.0269(11) Uani 1 1 d .
C15 C 0.3272(4) 0.6310(3) 0.6735(3) 0.0321(12) Uani 1 1 d .
H15 H 0.2706 0.6363 0.7061 0.038 Uiso 1 1 calc R
C16 C 0.3479(4) 0.6887(3) 0.6170(3) 0.0363(13) Uani 1 1 d .
H16 H 0.3040 0.7316 0.6104 0.044 Uiso 1 1 calc R
C17 C 0.4336(4) 0.6821(4) 0.5706(3) 0.0429(14) Uani 1 1 d .
H17 H 0.4477 0.7211 0.5330 0.051 Uiso 1 1 calc R
C18 C 0.4982(4) 0.6189(4) 0.5795(3) 0.0450(15) Uani 1 1 d .
H18 H 0.5562 0.6153 0.5482 0.054 Uiso 1 1 calc R
C19 C 0.4778(4) 0.5602(3) 0.6346(3) 0.0369(13) Uani 1 1 d .
H19 H 0.5222 0.5174 0.6404 0.044 Uiso 1 1 calc R
C20 C 0.4055(3) 0.3973(3) 0.7141(3) 0.0241(10) Uani 1 1 d .
C21 C 0.3776(4) 0.3786(3) 0.6359(3) 0.0325(12) Uani 1 1 d .
H21 H 0.3492 0.4174 0.6029 0.039 Uiso 1 1 calc R
C22 C 0.3920(4) 0.3026(3) 0.6071(3) 0.0354(13) Uani 1 1 d .
H22 H 0.3710 0.2899 0.5554 0.042 Uiso 1 1 calc R
C23 C 0.4375(4) 0.2453(3) 0.6551(3) 0.0368(13) Uani 1 1 d .
H23 H 0.4482 0.1944 0.6356 0.044 Uiso 1 1 calc R
C24 C 0.4668(4) 0.2649(3) 0.7324(3) 0.0409(14) Uani 1 1 d .
H24 H 0.4974 0.2266 0.7648 0.049 Uiso 1 1 calc R
C25 C 0.4516(4) 0.3398(3) 0.7621(3) 0.0310(12) Uani 1 1 d .
H25 H 0.4720 0.3521 0.8141 0.037 Uiso 1 1 calc R
C26 C 0.3211(4) 0.6489(3) 0.9692(3) 0.0379(13) Uani 1 1 d .
H26 H 0.3781 0.6657 0.9413 0.046 Uiso 1 1 calc R
C27 C 0.2183(5) 0.6606(3) 0.9461(3) 0.0409(14) Uani 1 1 d .
H27 H 0.1954 0.6863 0.9001 0.049 Uiso 1 1 calc R
C28 C 0.1570(4) 0.6269(3) 1.0044(3) 0.0378(13) Uani 1 1 d .
H28 H 0.0858 0.6259 1.0036 0.045 Uiso 1 1 calc R
C29 C 0.2202(4) 0.5948(3) 1.0640(3) 0.0355(13) Uani 1 1 d .
H29 H 0.1987 0.5697 1.1103 0.043 Uiso 1 1 calc R
C30 C 0.3223(4) 0.6073(3) 1.0416(3) 0.0378(14) Uani 1 1 d .
H30 H 0.3803 0.5910 1.0699 0.045 Uiso 1 1 calc R
C31 C 0.1812(4) 0.3563(3) 0.9683(4) 0.0424(15) Uani 1 1 d .
H31 H 0.1191 0.3410 0.9455 0.051 Uiso 1 1 calc R
C32 C 0.1940(4) 0.3965(3) 1.0395(3) 0.0367(13) Uani 1 1 d .
H32 H 0.1418 0.4135 1.0725 0.044 Uiso 1 1 calc R
C33 C 0.2981(4) 0.4073(3) 1.0534(3) 0.0358(13) Uani 1 1 d .
H33 H 0.3276 0.4321 1.0977 0.043 Uiso 1 1 calc R
C34 C 0.3505(4) 0.3743(3) 0.9894(3) 0.0381(13) Uani 1 1 d .
H34 H 0.4211 0.3737 0.9830 0.046 Uiso 1 1 calc R
C35 C 0.2779(5) 0.3425(3) 0.9366(3) 0.0424(14) Uani 1 1 d .
H35 H 0.2914 0.3167 0.8889 0.051 Uiso 1 1 calc R
C36 C 0.7503(6) 0.5444(6) 0.6604(6) 0.086(2) Uani 1 1 d DU
C37 C 0.7483(5) 0.5207(6) 0.5786(5) 0.0791(18) Uani 1 1 d U
H37 H 0.7670 0.5543 0.5373 0.095 Uiso 1 1 calc R
C38 C 0.7177(7) 0.4471(6) 0.5663(6) 0.095(2) Uani 1 1 d U
H38 H 0.7154 0.4308 0.5133 0.114 Uiso 1 1 calc R
C39 C 0.6878(6) 0.3890(6) 0.6235(6) 0.092(2) Uani 1 1 d U
H39 H 0.6660 0.3380 0.6107 0.110 Uiso 1 1 calc R
C40 C 0.6953(7) 0.4175(7) 0.6981(6) 0.100(2) Uani 1 1 d U
H40 H 0.6805 0.3831 0.7398 0.120 Uiso 1 1 calc R
C41 C 0.7236(6) 0.4945(6) 0.7179(5) 0.0798(18) Uani 1 1 d U
H41 H 0.7238 0.5110 0.7708 0.096 Uiso 1 1 calc R
C42 C 0.7764(8) 0.6271(6) 0.6768(7) 0.131(3) Uani 1 1 d DU
H42A H 0.7158 0.6555 0.6913 0.197 Uiso 1 1 calc R
H42B H 0.8051 0.6506 0.6300 0.197 Uiso 1 1 calc R
H42C H 0.8255 0.6294 0.7199 0.197 Uiso 1 1 calc R

loop_
_atom_site_aniso_label
_atom_site_aniso_U_11
_atom_site_aniso_U_22
_atom_site_aniso_U_33
_atom_site_aniso_U_23
_atom_site_aniso_U_13
_atom_site_aniso_U_12
U 0.02594(10) 0.02038(11) 0.02218(9) 0.00029(9) -0.00040(6) 0.00054(8)
S1 0.0259(6) 0.0390(8) 0.0269(6) -0.0012(6) 0.0032(5) 0.0019(6)
S2 0.0249(5) 0.0315(7) 0.0279(6) -0.0017(5) -0.0019(5) -0.0022(5)
P1 0.0240(6) 0.0244(7) 0.0235(6) -0.0008(5) -0.0014(5) 0.0003(5)
P2 0.0244(6) 0.0232(7) 0.0241(6) -0.0005(5) 0.0012(4) 0.0004(5)
C1 0.028(2) 0.020(3) 0.020(2) -0.0018(19) 0.0000(17) 0.000(2)
C2 0.023(2) 0.023(3) 0.031(3) 0.000(2) 0.001(2) 0.000(2)
C3 0.044(3) 0.043(4) 0.034(3) -0.002(3) -0.003(3) 0.011(3)
C4 0.059(4) 0.026(3) 0.048(4) 0.002(3) -0.002(3) 0.016(3)
C5 0.050(3) 0.041(4) 0.039(3) 0.013(3) 0.002(3) 0.007(3)
C6 0.055(4) 0.044(4) 0.031(3) 0.007(3) -0.001(3) 0.001(3)
C7 0.045(3) 0.030(3) 0.029(3) -0.003(2) -0.003(2) 0.000(2)
C8 0.032(3) 0.024(3) 0.023(3) 0.002(2) 0.004(2) -0.004(2)
C9 0.033(3) 0.027(3) 0.045(3) 0.005(2) -0.008(2) -0.005(2)
C10 0.032(3) 0.034(3) 0.037(3) 0.004(2) -0.012(2) -0.007(2)
C11 0.046(3) 0.033(3) 0.029(3) -0.004(2) -0.002(2) -0.011(3)
C12 0.038(3) 0.034(3) 0.045(3) -0.010(3) 0.004(3) 0.000(2)
C13 0.031(3) 0.028(3) 0.037(3) -0.002(2) -0.001(2) -0.002(2)
C14 0.024(3) 0.025(3) 0.031(3) -0.001(2) -0.004(2) -0.001(2)
C15 0.032(3) 0.023(3) 0.041(3) 0.003(2) 0.001(2) -0.002(2)
C16 0.031(3) 0.031(3) 0.047(3) 0.010(3) -0.001(3) 0.004(2)
C17 0.044(3) 0.041(4) 0.044(3) 0.016(3) 0.005(3) -0.003(3)
C18 0.037(3) 0.052(4) 0.046(3) 0.016(3) 0.015(3) 0.012(3)
C19 0.033(3) 0.034(3) 0.044(3) 0.013(3) 0.009(2) 0.008(2)
C20 0.017(2) 0.028(3) 0.026(3) 0.000(2) 0.003(2) 0.0002(19)
C21 0.041(3) 0.026(3) 0.030(3) 0.000(2) 0.002(2) 0.002(2)
C22 0.034(3) 0.041(3) 0.031(3) -0.010(2) 0.009(2) -0.007(2)
C23 0.036(3) 0.029(3) 0.046(3) -0.011(3) 0.006(3) 0.001(2)
C24 0.039(3) 0.032(3) 0.051(4) 0.000(3) -0.004(3) 0.010(2)
C25 0.032(3) 0.032(3) 0.029(3) -0.001(2) -0.004(2) 0.005(2)
C26 0.039(3) 0.028(3) 0.047(3) -0.010(3) 0.011(3) -0.006(2)
C27 0.053(4) 0.026(3) 0.044(3) -0.004(3) 0.001(3) 0.010(3)
C28 0.034(3) 0.034(3) 0.045(3) -0.010(3) 0.001(3) 0.009(2)
C29 0.051(4) 0.031(3) 0.025(3) -0.006(2) 0.000(3) 0.004(2)
C30 0.041(3) 0.029(3) 0.043(3) -0.009(3) -0.008(3) 0.004(2)
C31 0.042(3) 0.034(3) 0.051(4) 0.012(3) -0.004(3) -0.009(3)
C32 0.036(3) 0.032(3) 0.043(3) 0.011(3) 0.010(3) 0.004(2)
C33 0.046(3) 0.032(3) 0.030(3) 0.005(2) -0.001(3) 0.003(3)
C34 0.037(3) 0.033(3) 0.044(3) 0.012(3) 0.007(3) 0.006(2)
C35 0.072(4) 0.023(3) 0.033(3) 0.005(2) 0.006(3) 0.002(3)
C36 0.069(4) 0.095(3) 0.094(3) -0.009(3) 0.003(3) 0.013(3)
C37 0.060(4) 0.103(4) 0.074(3) 0.006(3) 0.005(3) 0.021(3)
C38 0.081(4) 0.107(4) 0.096(4) -0.015(3) 0.005(4) 0.020(4)
C39 0.067(4) 0.095(4) 0.114(4) -0.007(3) -0.002(4) 0.014(3)
C40 0.084(4) 0.108(4) 0.108(4) 0.017(3) -0.002(4) 0.013(4)
C41 0.064(3) 0.111(4) 0.065(3) -0.004(3) -0.004(3) 0.022(3)
C42 0.122(5) 0.117(4) 0.155(5) -0.021(4) -0.008(4) -0.008(4)

loop_
_atom_type_symbol
_atom_type_description
_atom_type_scat_dispersion_real
_atom_type_scat_dispersion_imag
_atom_type_scat_source
C C 0.0033 0.0016 'International Tables Vol C Tables 4.2.6.8 and 6.1.1.4'
H H 0.0000 0.0000 'International Tables Vol C Tables 4.2.6.8 and 6.1.1.4'
P P 0.1023 0.0942 'International Tables Vol C Tables 4.2.6.8 and 6.1.1.4'
S S 0.1246 0.1234 'International Tables Vol C Tables 4.2.6.8 and 6.1.1.4'
U U -9.6767 9.6646 'International Tables Vol C Tables 4.2.6.8 and 6.1.1.4'

loop_
_geom_angle_atom_site_label_1
_geom_angle_atom_site_label_2
_geom_angle_atom_site_label_3
_geom_angle
C1 U C27 102.38(16)
C1 U C32 127.83(17)
C27 U C32 121.91(18)
C1 U C26 110.99(17)
C27 U C26 30.08(15)
C32 U C26 121.17(17)
C1 U C33 135.43(16)
C27 U C33 121.79(17)
C32 U C33 29.60(15)
C26 U C33 105.26(17)
C1 U C31 98.51(17)
C27 U C31 144.2(2)
C32 U C31 29.38(17)
C26 U C31 150.49(18)
C33 U C31 48.61(17)
C1 U C34 107.70(16)
C27 U C34 143.99(17)
C32 U C34 48.87(16)
C26 U C34 117.41(18)
C33 U C34 29.63(15)
C31 U C34 48.74(17)
C1 U C35 87.45(16)
C27 U C35 170.02(18)
C32 U C35 48.72(17)
C26 U C35 146.72(18)
C33 U C35 48.67(17)
C31 U C35 29.60(17)
C34 U C35 29.49(16)
C1 U C28 122.46(16)
C27 U C28 29.60(17)
C32 U C28 93.09(18)
C26 U C28 48.98(16)
C33 U C28 100.74(17)
C31 U C28 115.0(2)
C34 U C28 129.72(17)
C35 U C28 141.72(18)
C1 U C30 139.85(17)
C27 U C30 49.13(16)
C32 U C30 92.06(18)
C26 U C30 29.67(16)
C33 U C30 76.56(17)
C31 U C30 121.04(18)
C34 U C30 94.87(17)
C35 U C30 123.19(16)
C28 U C30 48.65(16)
C1 U C29 150.37(16)
C27 U C29 48.63(17)
C32 U C29 75.98(18)
C26 U C29 48.65(17)
C33 U C29 74.17(17)
C31 U C29 104.26(18)
C34 U C29 101.56(16)
C35 U C29 121.40(16)
C28 U C29 29.21(15)
C30 U C29 29.38(16)
C1 U S1 68.29(11)
C27 U S1 84.09(13)
C32 U S1 88.91(12)
C26 U S1 114.12(12)
C33 U S1 118.50(12)
C31 U S1 77.05(12)
C34 U S1 125.22(12)
C35 U S1 98.21(13)
C28 U S1 75.23(11)
C30 U S1 123.86(12)
C29 U S1 98.49(12)
C1 U S2 67.90(11)
C27 U S2 97.02(14)
C32 U S2 125.47(12)
C26 U S2 74.63(12)
C33 U S2 98.81(12)
C31 U S2 117.79(14)
C34 U S2 76.94(12)
C35 U S2 88.19(13)
C28 U S2 123.31(13)
C30 U S2 86.24(13)
C29 U S2 115.62(12)
S1 U S2 135.33(3)
P1 S1 U 80.75(5)
P2 S2 U 80.90(5)
C1 P1 C8 114.4(2)
C1 P1 C2 114.2(2)
C8 P1 C2 103.1(2)
C1 P1 S1 104.73(16)
C8 P1 S1 110.62(17)
C2 P1 S1 109.84(17)
C1 P2 C14 115.1(2)
C1 P2 C20 112.4(2)
C14 P2 C20 105.1(2)
C1 P2 S2 104.31(16)
C14 P2 S2 110.12(16)
C20 P2 S2 109.89(15)
P2 C1 P1 147.1(3)
P2 C1 U 106.7(2)
P1 C1 U 106.1(2)
C7 C2 C3 119.1(5)
C7 C2 P1 121.3(4)
C3 C2 P1 119.2(4)
C4 C3 C2 120.4(5)
C4 C3 H3 119.8
C2 C3 H3 119.8
C3 C4 C5 119.8(5)
C3 C4 H4 120.1
C5 C4 H4 120.1
C4 C5 C6 119.8(5)
C4 C5 H5 120.1
C6 C5 H5 120.1
C7 C6 C5 120.4(5)
C7 C6 H6 119.8
C5 C6 H6 119.8
C2 C7 C6 120.4(5)
C2 C7 H7 119.8
C6 C7 H7 119.8
C13 C8 C9 118.8(5)
C13 C8 P1 120.3(4)
C9 C8 P1 120.7(4)
C10 C9 C8 119.5(5)
C10 C9 H9 120.3
C8 C9 H9 120.3
C9 C10 C11 121.3(5)
C9 C10 H10 119.4
C11 C10 H10 119.4
C12 C11 C10 119.9(5)
C12 C11 H11 120.1
C10 C11 H11 120.1
C11 C12 C13 119.9(5)
C11 C12 H12 120.1
C13 C12 H12 120.1
C8 C13 C12 120.6(5)
C8 C13 H13 119.7
C12 C13 H13 119.7
C19 C14 C15 118.9(5)
C19 C14 P2 121.1(4)
C15 C14 P2 119.9(4)
C16 C15 C14 120.2(5)
C16 C15 H15 119.9
C14 C15 H15 119.9
C17 C16 C15 119.8(5)
C17 C16 H16 120.1
C15 C16 H16 120.1
C18 C17 C16 120.5(5)
C18 C17 H17 119.8
C16 C17 H17 119.8
C17 C18 C19 120.5(5)
C17 C18 H18 119.8
C19 C18 H18 119.8
C18 C19 C14 120.0(5)
C18 C19 H19 120.0
C14 C19 H19 120.0
C21 C20 C25 119.5(5)
C21 C20 P2 119.8(4)
C25 C20 P2 120.1(4)
C22 C21 C20 120.2(5)
C22 C21 H21 119.9
C20 C21 H21 119.9
C21 C22 C23 120.3(5)
C21 C22 H22 119.9
C23 C22 H22 119.9
C24 C23 C22 119.1(5)
C24 C23 H23 120.4
C22 C23 H23 120.4
C25 C24 C23 121.2(5)
C25 C24 H24 119.4
C23 C24 H24 119.4
C24 C25 C20 119.7(5)
C24 C25 H25 120.1
C20 C25 H25 120.1
C30 C26 C27 107.9(5)
C30 C26 U 76.7(3)
C27 C26 U 74.6(3)
C30 C26 H26 126.0
C27 C26 H26 126.0
U C26 H26 114.9
C28 C27 C26 107.9(5)
C28 C27 U 76.8(3)
C26 C27 U 75.3(3)
C28 C27 H27 126.1
C26 C27 H27 126.1
U C27 H27 114.2
C27 C28 C29 108.6(5)
C27 C28 U 73.6(3)
C29 C28 U 77.3(3)
C27 C28 H28 125.7
C29 C28 H28 125.7
U C28 H28 115.5
C28 C29 C30 107.8(5)
C28 C29 U 73.5(3)
C30 C29 U 73.8(3)
C28 C29 H29 126.1
C30 C29 H29 126.1
U C29 H29 118.5
C26 C30 C29 107.9(5)
C26 C30 U 73.6(3)
C29 C30 U 76.8(3)
C26 C30 H30 126.1
C29 C30 H30 126.1
U C30 H30 115.7
C32 C31 C35 108.2(5)
C32 C31 U 74.6(3)
C35 C31 U 75.7(3)
C32 C31 H31 125.9
C35 C31 H31 125.9
U C31 H31 115.9
C31 C32 C33 108.4(5)
C31 C32 U 76.1(3)
C33 C32 U 75.9(3)
C31 C32 H32 125.8
C33 C32 H32 125.8
U C32 H32 114.5
C32 C33 C34 108.0(5)
C32 C33 U 74.5(3)
C34 C33 U 75.7(3)
C32 C33 H33 126.0
C34 C33 H33 126.0
U C33 H33 116.0
C35 C34 C33 107.6(5)
C35 C34 U 75.4(3)
C33 C34 U 74.7(3)
C35 C34 H34 126.2
C33 C34 H34 126.2
U C34 H34 115.9
C34 C35 C31 107.8(5)
C34 C35 U 75.2(3)
C31 C35 U 74.7(3)
C34 C35 H35 126.1
C31 C35 H35 126.1
U C35 H35 116.2
C41 C36 C37 121.0(9)
C41 C36 C42 122.1(10)
C37 C36 C42 116.7(10)
C38 C37 C36 114.5(9)
C38 C37 H37 122.7
C36 C37 H37 122.7
C37 C38 C39 128.8(10)
C37 C38 H38 115.6
C39 C38 H38 115.6
C40 C39 C38 111.2(10)
C40 C39 H39 124.4
C38 C39 H39 124.4
C39 C40 C41 125.0(10)
C39 C40 H40 117.5
C41 C40 H40 117.5
C36 C41 C40 119.4(9)
C36 C41 H41 120.3
C40 C41 H41 120.3
C36 C42 H42A 109.5
C36 C42 H42B 109.5
H42A C42 H42B 109.5
C36 C42 H42C 109.5
H42A C42 H42C 109.5
H42B C42 H42C 109.5

loop_
_geom_bond_atom_site_label_1
_geom_bond_atom_site_label_2
_geom_bond_distance
U C1 2.336(4)
U C27 2.705(5)
U C32 2.710(5)
U C26 2.714(5)
U C33 2.727(5)
U C31 2.728(5)
U C34 2.739(5)
U C35 2.741(5)
U C28 2.745(5)
U C30 2.754(5)
U C29 2.792(5)
U S1 2.8656(11)
U S2 2.8694(12)
S1 P1 2.0344(16)
S2 P2 2.0352(16)
P1 C1 1.684(4)
P1 C8 1.806(5)
P1 C2 1.817(5)
P2 C1 1.678(5)
P2 C14 1.812(5)
P2 C20 1.828(5)
C2 C7 1.381(7)
C2 C3 1.404(7)
C3 C4 1.386(7)
C3 H3 0.9300
C4 C5 1.386(8)
C4 H4 0.9300
C5 C6 1.386(8)
C5 H5 0.9300
C6 C7 1.384(7)
C6 H6 0.9300
C7 H7 0.9300
C8 C13 1.388(7)
C8 C9 1.404(6)
C9 C10 1.378(7)
C9 H9 0.9300
C10 C11 1.378(7)
C10 H10 0.9300
C11 C12 1.368(7)
C11 H11 0.9300
C12 C13 1.397(7)
C12 H12 0.9300
C13 H13 0.9300
C14 C19 1.394(7)
C14 C15 1.394(7)
C15 C16 1.386(7)
C15 H15 0.9300
C16 C17 1.377(7)
C16 H16 0.9300
C17 C18 1.368(8)
C17 H17 0.9300
C18 C19 1.383(7)
C18 H18 0.9300
C19 H19 0.9300
C20 C21 1.389(6)
C20 C25 1.391(6)
C21 C22 1.384(7)
C21 H21 0.9300
C22 C23 1.386(7)
C22 H22 0.9300
C23 C24 1.385(7)
C23 H23 0.9300
C24 C25 1.374(7)
C24 H24 0.9300
C25 H25 0.9300
C26 C30 1.401(8)
C26 C27 1.406(7)
C26 H26 0.9300
C27 C28 1.393(8)
C27 H27 0.9300
C28 C29 1.397(7)
C28 H28 0.9300
C29 C30 1.407(8)
C29 H29 0.9300
C30 H30 0.9300
C31 C32 1.379(8)
C31 C35 1.397(8)
C31 H31 0.9300
C32 C33 1.389(7)
C32 H32 0.9300
C33 C34 1.397(7)
C33 H33 0.9300
C34 C35 1.395(7)
C34 H34 0.9300
C35 H35 0.9300
C36 C41 1.330(11)
C36 C37 1.427(11)
C36 C42 1.461(8)
C37 C38 1.320(13)
C37 H37 0.9300
C38 C39 1.429(12)
C38 H38 0.9300
C39 C40 1.341(12)
C39 H39 0.9300
C40 C41 1.389(12)
C40 H40 0.9300
C41 H41 0.9300
C42 H42A 0.9600
C42 H42B 0.9600
C42 H42C 0.9600
